data_7064101
loop_
_publ_author_name
'Yanbaeva, Margarita'
'Steinke, Tim'
'Engelage, Elric'
'Weiss, Robert'
'Huber, Stefan M.'

_publ_section_title
;
 &#x201C;Anti-electrostatic&#x201D; (inter-anion) chalcogen bonding
 interactions
;
_journal_issue 44
_journal_name_full 'New Journal of Chemistry'
_journal_page_first 19086
_journal_page_last 19090
_journal_paper_doi 10.1039/D5NJ03660G
_journal_volume 49
_journal_year 2025
_chemical_formula_moiety 'C15 H5 N4 Se, C9 H18 N3'
_chemical_formula_sum 'C24 H23 N7 Se'
_chemical_formula_weight 488.45
_space_group_crystal_system monoclinic
_space_group_IT_number 15
_space_group_name_Hall '-I 2ya'
_space_group_name_H-M_alt 'I 1 2/a 1'
_atom_sites_solution_hydrogens geom
_atom_sites_solution_primary 'dual space'
_atom_sites_solution_secondary difmap
_audit_creation_method SHELXL-2019/3
_audit_update_record
;
2025-08-01 deposited with the CCDC.	2025-10-16 downloaded from the CCDC.
;
_cell_angle_alpha 90
_cell_angle_beta 111.0010(10)
_cell_angle_gamma 90
_cell_formula_units_Z 16
_cell_length_a 37.3563(3)
_cell_length_b 7.401
_cell_length_c 36.7268(3)
_cell_measurement_reflns_used 8273
_cell_measurement_temperature 170(2)
_cell_measurement_theta_max 66.5
_cell_measurement_theta_min 2.5
_cell_volume 9479.52(13)
_computing_cell_refinement 'CrysAlisPro 1.171.41.123a (Rigaku OD, 2022)'
_computing_data_collection 'CrysAlisPro 1.171.41.123a (Rigaku OD, 2022)'
_computing_data_reduction 'CrysAlisPro 1.171.41.123a (Rigaku OD, 2022)'
_computing_molecular_graphics
;
 Diamond 4 - Crystal and Molecular Structure Visualization
  Crystal Impact - Dr. H. Putz & Dr. K. Brandenburg GbR, 
  Kreuzherrenstr. 102, 53227 Bonn, Germany
  http://www.crystalimpact.com/diamond
 Mercury CSD 2.0 - New Features for the Visualization 
 and Investigation of Crystal Structures
  C. F. Macrae, I. J. Bruno, J. A. Chisholm, P. R. Edgington, P. McCabe,
  E. Pidcock, 
  L. Rodriguez-Monge, R. Taylor, J. van de Streek and P. A. Wood, 
  J. Appl. Cryst., 41, 466-470, 2008
;
_computing_publication_material 'WinGX L. J. Farrugia, J. Appl. Crystallogr., 1999, 32, 837-838.'
_computing_structure_refinement 'SHELXL-2019/3 (Sheldrick, 2019)'
_computing_structure_solution
;
 shelXT  G. M. Sheldrick, Acta Crystallogr., Sect. A: Found. Crystallogr.,
 2008, 64, 112-122.
 shelXle C. B. Huebschle, G. M. Sheldrick and B. Dittrich J. Appl. Cryst.
  (2011). 44, 1281-1284
;
_diffrn_ambient_environment N~2~
_diffrn_ambient_temperature 170.00(10)
_diffrn_detector 'Hybrid Pixel Array Detector'
_diffrn_detector_area_resol_mean 10.0000
_diffrn_detector_type HyPix
_diffrn_measured_fraction_theta_full 0.989
_diffrn_measured_fraction_theta_max 0.989
_diffrn_measurement_details
;
List of Runs (angles in degrees, time in seconds):

  # Type    Start    End  Width  t~exp~   \w     \q     \k     \f   Frames
#--------------------------------------------------------------------------
  1  \w     96.00 149.00   0.50    1.20    --  107.21 125.00  90.00  106
  2  \w     87.00 172.00   0.50    1.20    --  107.21  29.00   3.00  170
  3  \w     49.00  74.00   0.50    0.26    --   44.10  29.00   3.00   50
  4  \w    -31.00  33.00   0.50    0.26    --  -44.10  29.00   3.00  128
  5  \w     53.00  96.00   0.50    0.26    --   44.10-125.00  30.00   86
  6  \w    -23.00  15.00   0.50    0.26    --  -44.10  19.00 150.00   76
  7  \w    -47.00 -22.00   0.50    1.20    --  -96.00  45.00 120.00   50
  8  \w    -53.00 -27.00   0.50    1.20    --  -96.00  61.00 120.00   52
  9  \w    -68.00 -42.00   0.50    1.20    --  -96.00  61.00  90.00   52
 10  \w    -67.00 -24.00   0.50    1.20    --  -96.00  61.00 150.00   86
 11  \w    -68.00 -42.00   0.50    1.20    --  -96.00  61.00 -30.00   52
 12  \w    -50.00 -22.00   0.50    1.20    --  -96.00  61.00 -90.00   56
 13  \w    -63.00 -22.00   0.50    1.20    --  -96.00  61.00-150.00   82
 14  \w    -47.00 -22.00   0.50    1.20    --  -96.00  45.00-180.00   50
 15  \w    -67.00 -29.00   0.50    1.20    --  -96.00  61.00-180.00   76
 16  \w    -47.00 -22.00   0.50    1.20    --  -96.00  45.00-150.00   50
 17  \w    -47.00 -22.00   0.50    1.20    --  -96.00  45.00-120.00   50
 18  \w    -48.00 -23.00   0.50    1.20    --  -96.00  45.00   0.00   50
 19  \w    -47.00 -21.00   0.50    1.20    --  -96.00  45.00  90.00   52
 20  \w    -86.00 -36.00   0.50    1.20    --  -96.00 125.00  60.00  100
 21  \w   -122.00 -38.00   0.50    0.26    --  -44.10 -29.00-157.00  168
 22  \w   -118.00 -90.00   0.50    1.20    --  -96.00 -29.00-157.00   56
 23  \w   -115.00 -82.00   0.50    0.26    --  -44.10-125.00 -90.00   66
 24  \w    -22.00   3.00   0.50    0.26    --   44.10 -29.00-157.00   50
 25  \w     35.00  74.00   0.50    1.20    --  107.21 -61.00-150.00   78
 26  \w     39.00  74.00   0.50    1.20    --  107.21 -61.00-120.00   70
 27  \w     35.00  73.00   0.50    1.20    --  107.21 -61.00 -90.00   76
 28  \w     44.00  70.00   0.50    1.20    --  107.21 -61.00  30.00   52
 29  \w     49.00  74.00   0.50    1.20    --  107.21 -61.00 120.00   50
;
_diffrn_measurement_device 'four-circle diffractometer'
_diffrn_measurement_device_type 'XtaLAB Synergy, Dualflex, HyPix'
_diffrn_measurement_method '\w scans'
_diffrn_orient_matrix_type 'CrysAlisPro convention (1999,Acta A55,543-557)'
_diffrn_orient_matrix_UB_11 0.0064685000
_diffrn_orient_matrix_UB_12 0.0255441000
_diffrn_orient_matrix_UB_13 0.0435296000
_diffrn_orient_matrix_UB_21 -0.0404699000
_diffrn_orient_matrix_UB_22 -0.0744202000
_diffrn_orient_matrix_UB_23 -0.0071543000
_diffrn_orient_matrix_UB_31 0.0164826000
_diffrn_orient_matrix_UB_32 -0.1927396000
_diffrn_orient_matrix_UB_33 0.0085193000
_diffrn_radiation_monochromator mirror
_diffrn_radiation_probe x-ray
_diffrn_radiation_type 'Cu K\a'
_diffrn_radiation_wavelength 1.54184
_diffrn_reflns_av_R_equivalents 0.0209
_diffrn_reflns_av_unetI/netI 0.0186
_diffrn_reflns_Laue_measured_fraction_full 0.989
_diffrn_reflns_Laue_measured_fraction_max 0.989
_diffrn_reflns_limit_h_max 44
_diffrn_reflns_limit_h_min -43
_diffrn_reflns_limit_k_max 4
_diffrn_reflns_limit_k_min -8
_diffrn_reflns_limit_l_max 38
_diffrn_reflns_limit_l_min -43
_diffrn_reflns_number 30622
_diffrn_reflns_point_group_measured_fraction_full 0.989
_diffrn_reflns_point_group_measured_fraction_max 0.989
_diffrn_reflns_theta_full 66.495
_diffrn_reflns_theta_max 66.495
_diffrn_reflns_theta_min 2.534
_diffrn_source 'micro-focus sealed X-ray tube'
_diffrn_source_type 'PhotonJet (Cu) X-ray Source'
_exptl_absorpt_coefficient_mu 2.343
_exptl_absorpt_correction_T_max 1.000
_exptl_absorpt_correction_T_min 0.604
_exptl_absorpt_correction_type gaussian
_exptl_absorpt_process_details
;
CrysAlisPro 1.171.41.123a (Rigaku Oxford Diffraction, 2022)
Numerical absorption correction based on gaussian integration over
a multifaceted crystal model
Empirical absorption correction using spherical harmonics,
implemented in SCALE3 ABSPACK scaling algorithm.
;
_exptl_crystal_colour 'clear yellow'
_exptl_crystal_density_diffrn 1.369
_exptl_crystal_description 'cut needle'
_exptl_crystal_F_000 4000
_exptl_crystal_size_max 0.824
_exptl_crystal_size_mid 0.150
_exptl_crystal_size_min 0.127
_refine_diff_density_max 0.321
_refine_diff_density_min -0.417
_refine_diff_density_rms 0.045
_refine_ls_extinction_method none
_refine_ls_goodness_of_fit_ref 1.041
_refine_ls_hydrogen_treatment constr
_refine_ls_matrix_type full
_refine_ls_number_parameters 589
_refine_ls_number_reflns 8273
_refine_ls_number_restraints 0
_refine_ls_restrained_S_all 1.041
_refine_ls_R_factor_all 0.0281
_refine_ls_R_factor_gt 0.0271
_refine_ls_shift/su_max 0.005
_refine_ls_shift/su_mean 0.000
_refine_ls_structure_factor_coef Fsqd
_refine_ls_weighting_details 'w=1/[\s^2^(Fo^2^)+(0.0414P)^2^+8.8961P] where P=(Fo^2^+2Fc^2^)/3'
_refine_ls_weighting_scheme calc
_refine_ls_wR_factor_gt 0.0754
_refine_ls_wR_factor_ref 0.0761
_reflns_Friedel_coverage 0.000
_reflns_number_gt 7970
_reflns_number_total 8273
_reflns_threshold_expression 'I > 2\s(I)'
_cod_data_source_file d5nj03660g2.cif
_cod_data_source_block oc2h-my-515-sneezeo
_cod_depositor_comments
;
The following automatic conversions were performed:

data item '_atom_sites_solution_secondary' value 'diffmap' was
changed to 'difmap'.

Automatic conversion script
Id: cif_fix_values 8170 2020-07-09 18:12:32Z antanas 

 Adding full bibliography for 7064100--7064102.cif.
;
_cod_original_cell_volume 9479.39(12)
_cod_original_sg_symbol_H-M 'I 2/a'
_cod_database_code 7064101
_shelx_shelxl_version_number 2019/3
_shelx_space_group_comment
;
The symmetry employed for this shelxl refinement is uniquely defined
by the following loop, which should always be used as a source of
symmetry information in preference to the above space-group names.
They are only intended as comments.
;
_oxdiff_exptl_absorpt_empirical_full_min 0.846
_oxdiff_exptl_absorpt_empirical_full_max 1.262
_oxdiff_exptl_absorpt_empirical_details
;
Empirical correction (ABSPACK) includes:
- Absorption correction using spherical harmonics
- Frame scaling
;

loop_
_space_group_symop_operation_xyz
'x, y, z'
'-x+1/2, y, -z'
'x+1/2, y+1/2, z+1/2'
'-x+1, y+1/2, -z+1/2'
'-x, -y, -z'
'x-1/2, -y, z'
'-x+1/2, -y+1/2, -z+1/2'
'x, -y+1/2, z+1/2'

loop_
_atom_site_label
_atom_site_type_symbol
_atom_site_fract_x
_atom_site_fract_y
_atom_site_fract_z
_atom_site_U_iso_or_equiv
_atom_site_adp_type
_atom_site_occupancy
_atom_site_site_symmetry_order
_atom_site_calc_flag
_atom_site_refinement_flags_posn
_atom_site_refinement_flags_adp
_atom_site_refinement_flags_occupancy
_atom_site_disorder_assembly
_atom_site_disorder_group
N12 N 0.56983(4) 0.8483(2) 0.63864(4) 0.0350(3) Uani 1 1 d . . . . .
N13 N 0.47069(4) 0.9404(2) 0.57346(4) 0.0354(3) Uani 1 1 d . . . . .
N14 N 0.50181(4) 1.0479(2) 0.67829(4) 0.0371(3) Uani 1 1 d . . . . .
C40 C 0.53514(5) 0.9111(2) 0.63296(5) 0.0306(3) Uani 1 1 d . . . . .
C41 C 0.50927(5) 0.9852(2) 0.64805(5) 0.0305(3) Uani 1 1 d . . . . .
C42 C 0.49782(5) 0.9454(2) 0.60877(5) 0.0306(3) Uani 1 1 d . . . . .
C43 C 0.53226(5) 1.0608(3) 0.71661(5) 0.0415(4) Uani 1 1 d . . . . .
H43A H 0.557093 1.072573 0.713400 0.062 Uiso 1 1 calc R U . . .
H43B H 0.532271 0.951559 0.731709 0.062 Uiso 1 1 calc R U . . .
H43C H 0.527840 1.166777 0.730426 0.062 Uiso 1 1 calc R U . . .
C44 C 0.46328(5) 1.1016(3) 0.67464(6) 0.0470(5) Uani 1 1 d . . . . .
H44A H 0.444589 1.038238 0.652533 0.070 Uiso 1 1 calc R U . . .
H44B H 0.460378 1.232335 0.670292 0.070 Uiso 1 1 calc R U . . .
H44C H 0.458864 1.070622 0.698631 0.070 Uiso 1 1 calc R U . . .
C45 C 0.43307(5) 1.0204(3) 0.56606(5) 0.0398(4) Uani 1 1 d . . . . .
H45A H 0.430002 1.127181 0.549417 0.060 Uiso 1 1 calc R U . . .
H45B H 0.430833 1.055973 0.590856 0.060 Uiso 1 1 calc R U . . .
H45C H 0.413101 0.931949 0.552919 0.060 Uiso 1 1 calc R U . . .
C46 C 0.48050(5) 0.8802(3) 0.54030(5) 0.0378(4) Uani 1 1 d . . . . .
H46A H 0.458311 0.896186 0.516168 0.057 Uiso 1 1 calc R U . . .
H46B H 0.487703 0.752208 0.543553 0.057 Uiso 1 1 calc R U . . .
H46C H 0.502072 0.951689 0.538960 0.057 Uiso 1 1 calc R U . . .
C47 C 0.57913(6) 0.7770(3) 0.60598(6) 0.0450(4) Uani 1 1 d . . . . .
H47A H 0.557514 0.705499 0.588988 0.068 Uiso 1 1 calc R U . . .
H47B H 0.601966 0.700255 0.615955 0.068 Uiso 1 1 calc R U . . .
H47C H 0.584156 0.877457 0.591089 0.068 Uiso 1 1 calc R U . . .
C48 C 0.59948(5) 0.8546(3) 0.67753(5) 0.0417(4) Uani 1 1 d . . . . .
H48A H 0.621025 0.777451 0.678181 0.063 Uiso 1 1 calc R U . . .
H48B H 0.588853 0.811282 0.696768 0.063 Uiso 1 1 calc R U . . .
H48C H 0.608448 0.979229 0.683734 0.063 Uiso 1 1 calc R U . . .
N9 N 0.29857(5) 0.7727(2) 0.35292(5) 0.0450(4) Uani 1 1 d . . . . .
N10 N 0.23352(4) 0.7053(2) 0.40690(4) 0.0412(4) Uani 1 1 d . . . . .
N11 N 0.32734(4) 0.9168(2) 0.45533(5) 0.0405(4) Uani 1 1 d . . . . .
C31 C 0.30193(5) 0.8434(2) 0.42381(5) 0.0346(4) Uani 1 1 d . . . . .
C32 C 0.26666(5) 0.7631(2) 0.40566(5) 0.0341(4) Uani 1 1 d . . . . .
C33 C 0.29095(5) 0.7881(2) 0.38534(5) 0.0363(4) Uani 1 1 d . . . . .
C34 C 0.36355(6) 0.9869(3) 0.45474(7) 0.0485(5) Uani 1 1 d . . . . .
H34A H 0.383366 0.893617 0.464042 0.073 Uiso 1 1 calc R U . . .
H34B H 0.371104 1.093047 0.471740 0.073 Uiso 1 1 calc R U . . .
H34C H 0.360532 1.021278 0.428027 0.073 Uiso 1 1 calc R U . . .
C35 C 0.32032(6) 0.9170(3) 0.49186(6) 0.0421(4) Uani 1 1 d . . . . .
H35A H 0.340630 0.985228 0.511562 0.063 Uiso 1 1 calc R U . . .
H35B H 0.320141 0.792424 0.500829 0.063 Uiso 1 1 calc R U . . .
H35C H 0.295460 0.973608 0.487785 0.063 Uiso 1 1 calc R U . . .
C36 C 0.22529(6) 0.7208(3) 0.44257(6) 0.0521(5) Uani 1 1 d . . . . .
H36A H 0.239844 0.822007 0.458122 0.078 Uiso 1 1 calc R U . . .
H36B H 0.232674 0.608682 0.457610 0.078 Uiso 1 1 calc R U . . .
H36C H 0.197800 0.742150 0.436026 0.078 Uiso 1 1 calc R U . . .
C37 C 0.20548(6) 0.6181(3) 0.37322(6) 0.0492(5) Uani 1 1 d . . . . .
H37A H 0.218781 0.552168 0.358677 0.074 Uiso 1 1 calc R U . . .
H37B H 0.188719 0.709868 0.356319 0.074 Uiso 1 1 calc R U . . .
H37C H 0.190059 0.533481 0.381981 0.074 Uiso 1 1 calc R U . . .
C38 C 0.27033(7) 0.7000(3) 0.31726(6) 0.0541(5) Uani 1 1 d . . . . .
H38A H 0.267736 0.781806 0.295479 0.081 Uiso 1 1 calc R U . . .
H38B H 0.245534 0.688381 0.320549 0.081 Uiso 1 1 calc R U . . .
H38C H 0.278755 0.580976 0.311800 0.081 Uiso 1 1 calc R U . . .
C39 C 0.33673(7) 0.8079(5) 0.35330(8) 0.0767(9) Uani 1 1 d . . . . .
H39A H 0.351647 0.695713 0.358959 0.115 Uiso 1 1 calc R U . . .
H39B H 0.349272 0.897787 0.373438 0.115 Uiso 1 1 calc R U . . .
H39C H 0.335158 0.854181 0.327773 0.115 Uiso 1 1 calc R U . . .
Se1 Se 0.58055(2) 0.42993(3) 0.39443(2) 0.04046(7) Uani 1 1 d . . . . .
N1 N 0.48286(7) 0.3959(3) 0.27745(6) 0.0650(5) Uani 1 1 d . . . . .
N2 N 0.40031(5) 0.6510(3) 0.32167(5) 0.0503(4) Uani 1 1 d . . . . .
N3 N 0.43000(5) 0.7580(3) 0.42869(6) 0.0630(5) Uani 1 1 d . . . . .
N4 N 0.54666(5) 0.6733(3) 0.51140(5) 0.0567(5) Uani 1 1 d . . . . .
C1 C 0.61483(5) 0.4954(2) 0.44556(5) 0.0319(4) Uani 1 1 d . . . . .
C2 C 0.60693(5) 0.4593(2) 0.47893(5) 0.0343(4) Uani 1 1 d . . . . .
H2 H 0.583335 0.404385 0.477011 0.041 Uiso 1 1 calc R U . . .
C3 C 0.63367(5) 0.5038(3) 0.51516(6) 0.0389(4) Uani 1 1 d . . . . .
H3 H 0.627995 0.483725 0.538070 0.047 Uiso 1 1 calc R U . . .
C4 C 0.66871(5) 0.5776(3) 0.51795(6) 0.0426(4) Uani 1 1 d . . . . .
H4 H 0.687283 0.605011 0.542816 0.051 Uiso 1 1 calc R U . . .
C5 C 0.67660(5) 0.6113(3) 0.48462(6) 0.0423(4) Uani 1 1 d . . . . .
H5 H 0.700727 0.660659 0.486701 0.051 Uiso 1 1 calc R U . . .
C6 C 0.64961(5) 0.5736(2) 0.44817(6) 0.0374(4) Uani 1 1 d . . . . .
H6 H 0.654732 0.600829 0.425232 0.045 Uiso 1 1 calc R U . . .
C7 C 0.53377(5) 0.5110(2) 0.39509(5) 0.0316(3) Uani 1 1 d . . . . .
C8 C 0.50849(5) 0.5791(2) 0.41128(5) 0.0293(3) Uani 1 1 d . . . . .
C9 C 0.49651(5) 0.5370(2) 0.37130(5) 0.0298(3) Uani 1 1 d . . . . .
C10 C 0.46799(5) 0.5294(2) 0.33486(5) 0.0317(4) Uani 1 1 d . . . . .
C11 C 0.47614(6) 0.4562(3) 0.30301(6) 0.0404(4) Uani 1 1 d . . . . .
C12 C 0.43058(5) 0.5958(3) 0.32817(5) 0.0359(4) Uani 1 1 d . . . . .
C13 C 0.49827(5) 0.6444(2) 0.44156(5) 0.0325(4) Uani 1 1 d . . . . .
C14 C 0.52516(5) 0.6586(3) 0.48008(5) 0.0380(4) Uani 1 1 d . . . . .
C15 C 0.46027(5) 0.7052(3) 0.43415(5) 0.0399(4) Uani 1 1 d . . . . .
Se2 Se 0.33362(2) 0.52852(3) 0.24685(2) 0.03443(7) Uani 1 1 d . . . . .
N5 N 0.36815(6) 0.4850(4) 0.12366(6) 0.0724(7) Uani 1 1 d . . . . .
N6 N 0.25533(5) 0.2777(3) 0.06094(5) 0.0473(4) Uani 1 1 d . . . . .
N7 N 0.18405(5) 0.1596(3) 0.11167(5) 0.0568(5) Uani 1 1 d . . . . .
N8 N 0.20523(5) 0.3379(3) 0.23056(5) 0.0496(4) Uani 1 1 d . . . . .
C16 C 0.35775(5) 0.7162(2) 0.22724(4) 0.0306(3) Uani 1 1 d . . . . .
C17 C 0.38586(5) 0.6739(3) 0.21213(5) 0.0354(4) Uani 1 1 d . . . . .
H17 H 0.393659 0.552070 0.211552 0.043 Uiso 1 1 calc R U . . .
C18 C 0.40244(6) 0.8110(3) 0.19791(6) 0.0455(5) Uani 1 1 d . . . . .
H18 H 0.421457 0.782667 0.187220 0.055 Uiso 1 1 calc R U . . .
C19 C 0.39161(7) 0.9875(3) 0.19915(6) 0.0512(5) Uani 1 1 d . . . . .
H19 H 0.402841 1.080636 0.188994 0.061 Uiso 1 1 calc R U . . .
C20 C 0.36441(7) 1.0296(3) 0.21515(6) 0.0504(5) Uani 1 1 d . . . . .
H20 H 0.357458 1.152162 0.216573 0.060 Uiso 1 1 calc R U . . .
C21 C 0.34708(5) 0.8939(3) 0.22922(5) 0.0395(4) Uani 1 1 d . . . . .
H21 H 0.328193 0.922841 0.240037 0.047 Uiso 1 1 calc R U . . .
C22 C 0.30120(5) 0.4423(2) 0.19829(5) 0.0301(3) Uani 1 1 d . . . . .
C23 C 0.26653(5) 0.3645(2) 0.17748(5) 0.0288(3) Uani 1 1 d . . . . .
C24 C 0.29390(4) 0.3981(2) 0.15988(5) 0.0285(3) Uani 1 1 d . . . . .
C25 C 0.30320(5) 0.3891(2) 0.12664(5) 0.0310(3) Uani 1 1 d . . . . .
C26 C 0.33944(5) 0.4425(3) 0.12596(5) 0.0440(5) Uani 1 1 d . . . . .
C27 C 0.27619(5) 0.3271(2) 0.09064(5) 0.0339(4) Uani 1 1 d . . . . .
C28 C 0.23077(5) 0.3022(2) 0.17457(5) 0.0309(3) Uani 1 1 d . . . . .
C29 C 0.21717(5) 0.3215(2) 0.20594(5) 0.0354(4) Uani 1 1 d . . . . .
C30 C 0.20522(5) 0.2247(3) 0.13944(5) 0.0375(4) Uani 1 1 d . . . . .

loop_
_atom_site_aniso_label
_atom_site_aniso_U_11
_atom_site_aniso_U_22
_atom_site_aniso_U_33
_atom_site_aniso_U_23
_atom_site_aniso_U_13
_atom_site_aniso_U_12
N12 0.0265(7) 0.0457(8) 0.0315(7) 0.0014(6) 0.0087(6) 0.0027(6)
N13 0.0276(7) 0.0508(9) 0.0259(7) -0.0016(6) 0.0072(6) 0.0032(6)
N14 0.0307(8) 0.0533(9) 0.0282(7) -0.0008(6) 0.0115(6) 0.0009(6)
C40 0.0292(8) 0.0342(9) 0.0275(8) 0.0025(7) 0.0093(7) -0.0036(7)
C41 0.0270(8) 0.0362(9) 0.0275(8) 0.0030(7) 0.0088(7) -0.0025(7)
C42 0.0284(8) 0.0346(9) 0.0296(8) 0.0026(7) 0.0114(7) -0.0012(7)
C43 0.0383(10) 0.0572(12) 0.0277(9) -0.0017(8) 0.0103(8) -0.0041(8)
C44 0.0363(10) 0.0684(13) 0.0408(10) -0.0002(10) 0.0195(8) 0.0036(9)
C45 0.0284(9) 0.0539(11) 0.0330(9) -0.0001(8) 0.0059(7) 0.0034(8)
C46 0.0382(9) 0.0465(10) 0.0279(8) -0.0037(7) 0.0112(7) 0.0000(8)
C47 0.0372(10) 0.0570(12) 0.0449(10) -0.0032(9) 0.0196(8) 0.0051(9)
C48 0.0274(9) 0.0505(11) 0.0397(10) 0.0011(8) 0.0029(7) -0.0007(8)
N9 0.0501(9) 0.0538(10) 0.0379(8) 0.0096(7) 0.0242(7) 0.0151(8)
N10 0.0404(8) 0.0517(9) 0.0314(8) -0.0006(7) 0.0126(6) -0.0117(7)
N11 0.0292(7) 0.0547(10) 0.0353(8) 0.0059(7) 0.0088(6) 0.0002(7)
C31 0.0325(9) 0.0373(9) 0.0354(9) 0.0093(7) 0.0140(7) 0.0076(7)
C32 0.0387(9) 0.0338(9) 0.0296(8) 0.0059(7) 0.0120(7) 0.0038(7)
C33 0.0389(9) 0.0368(9) 0.0347(9) 0.0090(7) 0.0151(7) 0.0111(7)
C34 0.0322(10) 0.0603(13) 0.0512(12) 0.0063(10) 0.0127(9) -0.0027(9)
C35 0.0399(10) 0.0497(11) 0.0356(10) -0.0004(8) 0.0121(8) 0.0040(8)
C36 0.0506(12) 0.0708(14) 0.0405(11) -0.0025(10) 0.0230(9) -0.0189(10)
C37 0.0531(12) 0.0480(11) 0.0397(10) -0.0010(9) 0.0083(9) -0.0125(9)
C38 0.0809(16) 0.0479(12) 0.0379(10) 0.0021(9) 0.0266(10) 0.0120(11)
C39 0.0530(13) 0.129(3) 0.0610(15) 0.0266(16) 0.0368(12) 0.0283(15)
Se1 0.03158(11) 0.06055(14) 0.03053(11) -0.00525(8) 0.01268(8) 0.00832(8)
N1 0.0853(15) 0.0732(13) 0.0495(11) -0.0130(10) 0.0398(11) -0.0051(11)
N2 0.0351(9) 0.0751(12) 0.0356(8) -0.0025(8) 0.0065(7) 0.0069(8)
N3 0.0409(10) 0.0792(14) 0.0677(12) -0.0104(11) 0.0181(9) 0.0188(9)
N4 0.0489(10) 0.0887(14) 0.0312(9) -0.0068(9) 0.0130(8) 0.0183(10)
C1 0.0271(8) 0.0344(9) 0.0342(9) -0.0002(7) 0.0109(7) 0.0071(7)
C2 0.0305(9) 0.0370(9) 0.0376(9) 0.0006(7) 0.0149(7) 0.0030(7)
C3 0.0411(10) 0.0427(10) 0.0342(9) -0.0010(8) 0.0149(8) 0.0059(8)
C4 0.0366(10) 0.0444(10) 0.0413(10) -0.0113(8) 0.0073(8) 0.0033(8)
C5 0.0323(9) 0.0393(10) 0.0558(12) -0.0082(9) 0.0166(8) -0.0029(8)
C6 0.0369(9) 0.0369(9) 0.0439(10) 0.0005(8) 0.0212(8) 0.0027(7)
C7 0.0298(8) 0.0367(9) 0.0281(8) -0.0002(7) 0.0099(7) 0.0018(7)
C8 0.0277(8) 0.0302(8) 0.0284(8) 0.0014(6) 0.0080(6) 0.0004(6)
C9 0.0306(8) 0.0291(8) 0.0307(9) 0.0003(6) 0.0122(7) -0.0012(6)
C10 0.0313(8) 0.0368(9) 0.0263(8) -0.0015(7) 0.0094(7) -0.0025(7)
C11 0.0435(10) 0.0449(10) 0.0346(10) -0.0019(8) 0.0162(8) -0.0058(8)
C12 0.0356(10) 0.0458(10) 0.0228(8) -0.0018(7) 0.0063(7) -0.0036(8)
C13 0.0301(8) 0.0373(9) 0.0310(8) -0.0016(7) 0.0120(7) 0.0040(7)
C14 0.0377(9) 0.0477(10) 0.0334(10) -0.0015(8) 0.0185(8) 0.0099(8)
C15 0.0392(10) 0.0441(10) 0.0368(9) -0.0049(8) 0.0140(8) 0.0053(8)
Se2 0.03184(11) 0.04737(12) 0.02339(10) -0.00459(7) 0.00907(8) -0.00636(7)
N5 0.0413(11) 0.126(2) 0.0574(12) -0.0374(12) 0.0271(9) -0.0267(11)
N6 0.0388(8) 0.0646(11) 0.0340(8) -0.0088(8) 0.0076(7) -0.0055(8)
N7 0.0493(10) 0.0708(12) 0.0412(10) -0.0028(9) 0.0052(8) -0.0177(9)
N8 0.0389(9) 0.0686(12) 0.0460(9) 0.0092(8) 0.0209(8) 0.0091(8)
C16 0.0279(8) 0.0391(9) 0.0195(7) -0.0039(6) 0.0022(6) -0.0023(7)
C17 0.0354(9) 0.0406(10) 0.0295(8) -0.0043(7) 0.0107(7) -0.0009(7)
C18 0.0434(10) 0.0590(13) 0.0361(10) -0.0024(9) 0.0168(8) -0.0092(9)
C19 0.0580(13) 0.0515(12) 0.0369(10) 0.0028(9) 0.0083(9) -0.0180(10)
C20 0.0591(13) 0.0348(10) 0.0417(11) -0.0026(8) -0.0009(10) 0.0004(9)
C21 0.0351(9) 0.0444(10) 0.0322(9) -0.0088(8) 0.0038(7) 0.0039(8)
C22 0.0267(8) 0.0350(9) 0.0277(8) -0.0019(6) 0.0086(7) 0.0005(6)
C23 0.0294(8) 0.0272(8) 0.0278(8) 0.0019(6) 0.0081(6) 0.0035(6)
C24 0.0245(8) 0.0280(8) 0.0302(8) -0.0015(6) 0.0065(6) 0.0009(6)
C25 0.0263(8) 0.0383(9) 0.0269(8) -0.0044(7) 0.0078(6) -0.0011(7)
C26 0.0336(10) 0.0668(13) 0.0317(9) -0.0172(9) 0.0118(8) -0.0054(9)
C27 0.0294(8) 0.0413(9) 0.0312(9) -0.0017(7) 0.0111(7) 0.0006(7)
C28 0.0270(8) 0.0338(9) 0.0298(8) 0.0031(7) 0.0078(6) -0.0013(6)
C29 0.0266(8) 0.0395(9) 0.0368(9) 0.0059(7) 0.0075(7) 0.0006(7)
C30 0.0324(9) 0.0425(10) 0.0352(9) 0.0052(8) 0.0092(8) -0.0043(8)

loop_
_atom_type_symbol
_atom_type_description
_atom_type_scat_dispersion_real
_atom_type_scat_dispersion_imag
_atom_type_scat_source
C C 0.0181 0.0091 'International Tables Vol C Tables 4.2.6.8 and 6.1.1.4'
H H 0.0000 0.0000 'International Tables Vol C Tables 4.2.6.8 and 6.1.1.4'
N N 0.0311 0.0180 'International Tables Vol C Tables 4.2.6.8 and 6.1.1.4'
Se Se -0.7943 1.1372 'International Tables Vol C Tables 4.2.6.8 and 6.1.1.4'

loop_
_exptl_crystal_face_index_h
_exptl_crystal_face_index_k
_exptl_crystal_face_index_l
_exptl_crystal_face_perp_dist
0 1 -1 0.4355
-1 2 -1 0.4341
-2 1 0 0.4048
0 -1 1 0.3728
2 -1 0 0.3614
1 1 -1 0.4418
-1 -2 1 0.3797
-2 -1 1 0.3758
1 -2 1 0.3772
1 0 0 0.0562
-1 0 0 0.0705
-2 -1 0 0.3650
2 1 0 0.4221
-1 -1 0 0.3786
0 -1 0 0.3821
0 1 0 0.4420
1 0 1 0.0446
-1 0 -1 0.0844
0 0 1 0.0563
-1 0 3 0.0697
1 0 -3 0.0801

loop_
_geom_angle_atom_site_label_1
_geom_angle_atom_site_label_2
_geom_angle_atom_site_label_3
_geom_angle
_geom_angle_site_symmetry_1
_geom_angle_site_symmetry_3
_geom_angle_publ_flag
C40 N12 C48 120.00(15) . . ?
C40 N12 C47 120.39(15) . . ?
C48 N12 C47 119.60(15) . . ?
C42 N13 C45 121.15(15) . . ?
C42 N13 C46 119.35(14) . . ?
C45 N13 C46 118.77(14) . . ?
C41 N14 C44 121.25(15) . . ?
C41 N14 C43 120.42(15) . . ?
C44 N14 C43 118.32(15) . . ?
N12 C40 C42 150.77(17) . . ?
N12 C40 C41 149.35(16) . . ?
C42 C40 C41 59.83(12) . . ?
N14 C41 C42 150.73(17) . . ?
N14 C41 C40 149.38(16) . . ?
C42 C41 C40 59.88(12) . . ?
N13 C42 C41 150.11(17) . . ?
N13 C42 C40 149.59(17) . . ?
C41 C42 C40 60.29(12) . . ?
N14 C43 H43A 109.5 . . ?
N14 C43 H43B 109.5 . . ?
H43A C43 H43B 109.5 . . ?
N14 C43 H43C 109.5 . . ?
H43A C43 H43C 109.5 . . ?
H43B C43 H43C 109.5 . . ?
N14 C44 H44A 109.5 . . ?
N14 C44 H44B 109.5 . . ?
H44A C44 H44B 109.5 . . ?
N14 C44 H44C 109.5 . . ?
H44A C44 H44C 109.5 . . ?
H44B C44 H44C 109.5 . . ?
N13 C45 H45A 109.5 . . ?
N13 C45 H45B 109.5 . . ?
H45A C45 H45B 109.5 . . ?
N13 C45 H45C 109.5 . . ?
H45A C45 H45C 109.5 . . ?
H45B C45 H45C 109.5 . . ?
N13 C46 H46A 109.5 . . ?
N13 C46 H46B 109.5 . . ?
H46A C46 H46B 109.5 . . ?
N13 C46 H46C 109.5 . . ?
H46A C46 H46C 109.5 . . ?
H46B C46 H46C 109.5 . . ?
N12 C47 H47A 109.5 . . ?
N12 C47 H47B 109.5 . . ?
H47A C47 H47B 109.5 . . ?
N12 C47 H47C 109.5 . . ?
H47A C47 H47C 109.5 . . ?
H47B C47 H47C 109.5 . . ?
N12 C48 H48A 109.5 . . ?
N12 C48 H48B 109.5 . . ?
H48A C48 H48B 109.5 . . ?
N12 C48 H48C 109.5 . . ?
H48A C48 H48C 109.5 . . ?
H48B C48 H48C 109.5 . . ?
C33 N9 C39 120.33(19) . . ?
C33 N9 C38 121.30(17) . . ?
C39 N9 C38 117.98(18) . . ?
C32 N10 C36 120.48(16) . . ?
C32 N10 C37 120.70(16) . . ?
C36 N10 C37 118.76(16) . . ?
C31 N11 C34 120.84(16) . . ?
C31 N11 C35 119.82(16) . . ?
C34 N11 C35 119.22(16) . . ?
N11 C31 C32 149.48(17) . . ?
N11 C31 C33 150.69(17) . . ?
C32 C31 C33 59.82(13) . . ?
N10 C32 C33 149.98(18) . . ?
N10 C32 C31 149.76(17) . . ?
C33 C32 C31 60.26(13) . . ?
N9 C33 C32 150.51(19) . . ?
N9 C33 C31 149.57(19) . . ?
C32 C33 C31 59.92(13) . . ?
N11 C34 H34A 109.5 . . ?
N11 C34 H34B 109.5 . . ?
H34A C34 H34B 109.5 . . ?
N11 C34 H34C 109.5 . . ?
H34A C34 H34C 109.5 . . ?
H34B C34 H34C 109.5 . . ?
N11 C35 H35A 109.5 . . ?
N11 C35 H35B 109.5 . . ?
H35A C35 H35B 109.5 . . ?
N11 C35 H35C 109.5 . . ?
H35A C35 H35C 109.5 . . ?
H35B C35 H35C 109.5 . . ?
N10 C36 H36A 109.5 . . ?
N10 C36 H36B 109.5 . . ?
H36A C36 H36B 109.5 . . ?
N10 C36 H36C 109.5 . . ?
H36A C36 H36C 109.5 . . ?
H36B C36 H36C 109.5 . . ?
N10 C37 H37A 109.5 . . ?
N10 C37 H37B 109.5 . . ?
H37A C37 H37B 109.5 . . ?
N10 C37 H37C 109.5 . . ?
H37A C37 H37C 109.5 . . ?
H37B C37 H37C 109.5 . . ?
N9 C38 H38A 109.5 . . ?
N9 C38 H38B 109.5 . . ?
H38A C38 H38B 109.5 . . ?
N9 C38 H38C 109.5 . . ?
H38A C38 H38C 109.5 . . ?
H38B C38 H38C 109.5 . . ?
N9 C39 H39A 109.5 . . ?
N9 C39 H39B 109.5 . . ?
H39A C39 H39B 109.5 . . ?
N9 C39 H39C 109.5 . . ?
H39A C39 H39C 109.5 . . ?
H39B C39 H39C 109.5 . . ?
C7 Se1 C1 101.96(7) . . ?
C2 C1 C6 120.52(17) . . ?
C2 C1 Se1 122.57(13) . . ?
C6 C1 Se1 116.83(13) . . ?
C1 C2 C3 119.63(17) . . ?
C1 C2 H2 120.2 . . ?
C3 C2 H2 120.2 . . ?
C2 C3 C4 120.00(18) . . ?
C2 C3 H3 120.0 . . ?
C4 C3 H3 120.0 . . ?
C5 C4 C3 120.07(18) . . ?
C5 C4 H4 120.0 . . ?
C3 C4 H4 120.0 . . ?
C4 C5 C6 120.52(18) . . ?
C4 C5 H5 119.7 . . ?
C6 C5 H5 119.7 . . ?
C5 C6 C1 119.19(17) . . ?
C5 C6 H6 120.4 . . ?
C1 C6 H6 120.4 . . ?
C9 C7 C8 61.70(12) . . ?
C9 C7 Se1 141.78(14) . . ?
C8 C7 Se1 156.52(14) . . ?
C7 C8 C13 154.38(16) . . ?
C7 C8 C9 58.69(12) . . ?
C13 C8 C9 146.93(16) . . ?
C7 C9 C10 150.37(17) . . ?
C7 C9 C8 59.60(12) . . ?
C10 C9 C8 150.02(16) . . ?
C9 C10 C12 121.60(15) . . ?
C9 C10 C11 119.74(16) . . ?
C12 C10 C11 118.65(16) . . ?
N1 C11 C10 179.5(3) . . ?
N2 C12 C10 177.94(19) . . ?
C8 C13 C14 121.79(15) . . ?
C8 C13 C15 120.07(16) . . ?
C14 C13 C15 118.10(15) . . ?
N4 C14 C13 178.7(2) . . ?
N3 C15 C13 178.3(2) . . ?
C22 Se2 C16 96.82(7) . . ?
C21 C16 C17 120.58(17) . . ?
C21 C16 Se2 118.84(13) . . ?
C17 C16 Se2 120.57(13) . . ?
C18 C17 C16 119.37(18) . . ?
C18 C17 H17 120.3 . . ?
C16 C17 H17 120.3 . . ?
C19 C18 C17 120.50(19) . . ?
C19 C18 H18 119.8 . . ?
C17 C18 H18 119.8 . . ?
C18 C19 C20 119.99(19) . . ?
C18 C19 H19 120.0 . . ?
C20 C19 H19 120.0 . . ?
C19 C20 C21 120.48(19) . . ?
C19 C20 H20 119.8 . . ?
C21 C20 H20 119.8 . . ?
C16 C21 C20 119.05(18) . . ?
C16 C21 H21 120.5 . . ?
C20 C21 H21 120.5 . . ?
C23 C22 C24 61.90(12) . . ?
C23 C22 Se2 146.35(14) . . ?
C24 C22 Se2 151.63(14) . . ?
C22 C23 C28 151.29(16) . . ?
C22 C23 C24 59.20(12) . . ?
C28 C23 C24 149.49(16) . . ?
C22 C24 C25 153.40(16) . . ?
C22 C24 C23 58.90(12) . . ?
C25 C24 C23 147.69(15) . . ?
C24 C25 C26 122.96(15) . . ?
C24 C25 C27 121.11(15) . . ?
C26 C25 C27 115.93(15) . . ?
N5 C26 C25 177.0(2) . . ?
N6 C27 C25 177.52(19) . . ?
C23 C28 C30 121.42(15) . . ?
C23 C28 C29 121.34(15) . . ?
C30 C28 C29 117.17(15) . . ?
N8 C29 C28 178.15(18) . . ?
N7 C30 C28 178.1(2) . . ?

loop_
_geom_bond_atom_site_label_1
_geom_bond_atom_site_label_2
_geom_bond_distance
_geom_bond_site_symmetry_2
_geom_bond_publ_flag
N12 C40 1.321(2) . ?
N12 C48 1.461(2) . ?
N12 C47 1.462(2) . ?
N13 C42 1.330(2) . ?
N13 C45 1.458(2) . ?
N13 C46 1.461(2) . ?
N14 C41 1.322(2) . ?
N14 C44 1.453(2) . ?
N14 C43 1.462(2) . ?
C40 C42 1.382(2) . ?
C40 C41 1.388(2) . ?
C41 C42 1.381(2) . ?
C43 H43A 0.9800 . ?
C43 H43B 0.9800 . ?
C43 H43C 0.9800 . ?
C44 H44A 0.9800 . ?
C44 H44B 0.9800 . ?
C44 H44C 0.9800 . ?
C45 H45A 0.9800 . ?
C45 H45B 0.9800 . ?
C45 H45C 0.9800 . ?
C46 H46A 0.9800 . ?
C46 H46B 0.9800 . ?
C46 H46C 0.9800 . ?
C47 H47A 0.9800 . ?
C47 H47B 0.9800 . ?
C47 H47C 0.9800 . ?
C48 H48A 0.9800 . ?
C48 H48B 0.9800 . ?
C48 H48C 0.9800 . ?
N9 C33 1.325(2) . ?
N9 C39 1.444(3) . ?
N9 C38 1.458(3) . ?
N10 C32 1.326(2) . ?
N10 C36 1.453(2) . ?
N10 C37 1.454(2) . ?
N11 C31 1.322(2) . ?
N11 C34 1.456(2) . ?
N11 C35 1.457(2) . ?
C31 C32 1.380(3) . ?
C31 C33 1.385(3) . ?
C32 C33 1.379(2) . ?
C34 H34A 0.9800 . ?
C34 H34B 0.9800 . ?
C34 H34C 0.9800 . ?
C35 H35A 0.9800 . ?
C35 H35B 0.9800 . ?
C35 H35C 0.9800 . ?
C36 H36A 0.9800 . ?
C36 H36B 0.9800 . ?
C36 H36C 0.9800 . ?
C37 H37A 0.9800 . ?
C37 H37B 0.9800 . ?
C37 H37C 0.9800 . ?
C38 H38A 0.9800 . ?
C38 H38B 0.9800 . ?
C38 H38C 0.9800 . ?
C39 H39A 0.9800 . ?
C39 H39B 0.9800 . ?
C39 H39C 0.9800 . ?
Se1 C7 1.8558(17) . ?
Se1 C1 1.9175(18) . ?
N1 C11 1.145(3) . ?
N2 C12 1.144(2) . ?
N3 C15 1.144(3) . ?
N4 C14 1.148(3) . ?
C1 C2 1.386(3) . ?
C1 C6 1.394(3) . ?
C2 C3 1.387(3) . ?
C2 H2 0.9500 . ?
C3 C4 1.388(3) . ?
C3 H3 0.9500 . ?
C4 C5 1.380(3) . ?
C4 H4 0.9500 . ?
C5 C6 1.385(3) . ?
C5 H5 0.9500 . ?
C6 H6 0.9500 . ?
C7 C9 1.366(2) . ?
C7 C8 1.379(2) . ?
C8 C13 1.386(2) . ?
C8 C9 1.408(2) . ?
C9 C10 1.381(2) . ?
C10 C12 1.417(3) . ?
C10 C11 1.418(3) . ?
C13 C14 1.415(2) . ?
C13 C15 1.419(2) . ?
Se2 C22 1.8725(17) . ?
Se2 C16 1.9303(17) . ?
N5 C26 1.150(3) . ?
N6 C27 1.150(2) . ?
N7 C30 1.149(3) . ?
N8 C29 1.149(2) . ?
C16 C21 1.384(3) . ?
C16 C17 1.388(2) . ?
C17 C18 1.385(3) . ?
C17 H17 0.9500 . ?
C18 C19 1.374(3) . ?
C18 H18 0.9500 . ?
C19 C20 1.379(3) . ?
C19 H19 0.9500 . ?
C20 C21 1.390(3) . ?
C20 H20 0.9500 . ?
C21 H21 0.9500 . ?
C22 C23 1.373(2) . ?
C22 C24 1.377(2) . ?
C23 C28 1.381(2) . ?
C23 C24 1.414(2) . ?
C24 C25 1.385(2) . ?
C25 C26 1.419(3) . ?
C25 C27 1.421(2) . ?
C28 C30 1.422(2) . ?
C28 C29 1.423(2) . ?

loop_
_exptl_oxdiff_crystal_face_indexfrac_h
_exptl_oxdiff_crystal_face_indexfrac_k
_exptl_oxdiff_crystal_face_indexfrac_l
_exptl_oxdiff_crystal_face_x
_exptl_oxdiff_crystal_face_y
_exptl_oxdiff_crystal_face_z
-0.0010 0.9999 -0.9995 -0.0180 -0.0672 -0.2013
-1.0022 1.9998 -0.9995 0.0011 -0.1011 -0.4105
-2.0011 0.9998 -0.0005 0.0126 0.0066 -0.2257
0.0010 -0.9999 0.9995 0.0180 0.0672 0.2013
2.0011 -0.9998 0.0005 -0.0126 -0.0066 0.2257
0.9989 1.0000 -0.9989 -0.0115 -0.1077 -0.1848
-0.9977 -1.9999 0.9983 -0.0141 0.1821 0.3775
-1.9988 -1.0001 0.9983 0.0050 0.1482 0.1683
1.0022 -1.9998 0.9995 -0.0011 0.1011 0.4105
0.9999 0.0001 0.0006 0.0065 -0.0405 0.0165
-0.9999 -0.0001 -0.0006 -0.0065 0.0405 -0.0165
-1.9986 -1.0000 -0.0019 -0.0386 0.1553 0.1598
1.9986 1.0000 0.0019 0.0386 -0.1553 -0.1598
-0.9987 -1.0000 -0.0012 -0.0321 0.1148 0.1763
0.0012 -0.9999 -0.0007 -0.0256 0.0744 0.1927
-0.0012 0.9999 0.0007 0.0256 -0.0744 -0.1927
0.9997 0.0000 1.0008 0.0500 -0.0476 0.0250
-0.9997 -0.0000 -1.0008 -0.0500 0.0476 -0.0250
-0.0002 -0.0000 1.0002 0.0435 -0.0071 0.0085
-1.0005 -0.0001 2.9999 0.1241 0.0190 0.0091
1.0005 0.0001 -2.9999 -0.1241 -0.0190 -0.0091
